data_4322877
loop_
_publ_author_name
'Amany M. A. Ibrahim'
'Eric Siebel'
'R. Dieter Fischer'

_publ_contact_author
;
        Prof. Dr. R.D. Fischer
        Institut f\"ur Anorganische und Angewandte Chemie
        Universit\"at Hamburg
        Martin-Luther-King-Platz 6
        D-20146-Hamburg
        Germany
;
_publ_contact_author_fax '++49 40 4123 2893'
_publ_contact_author_phone '++49 40 4123 3100'
_publ_section_title
;
 [CuCN.Me~3~SnCN.0.5bpy] (bpy = 4,4'-Bipyridine): A Novel Supramolecular
 Assembly Involving the No Longer Unusual {Cu~2~(\m-CN)~2~(CN)~2~}- Motif
;
_journal_name_full 'Inorganic Chemistry'
_journal_page_first 3521
_journal_page_last 3525
_journal_paper_doi 10.1021/ic971532s
_journal_volume 37
_journal_year 1998
_chemical_formula_sum 'C20 H26 Cu2 N6 Sn2'
_chemical_formula_weight 714.93
_chemical_name_systematic
; 
 (Bis(trimethyltin(IV))dicupper(I)tetracyanide, 4.4'-bipyridine adduct 
;
_space_group_IT_number 14
_symmetry_cell_setting monoclinic
_symmetry_space_group_name_Hall '-P 2ybc'
_symmetry_space_group_name_H-M 'P 1 21/c 1'
_atom_sites_solution_hydrogens geom
_atom_sites_solution_primary direct
_atom_sites_solution_secondary difmap
_audit_creation_method SHELXL
_cell_angle_alpha 90.00
_cell_angle_beta 110.94(3)
_cell_angle_gamma 90.00
_cell_formula_units_Z 2
_cell_length_a 10.035(4)
_cell_length_b 11.980(3)
_cell_length_c 12.425(5)
_cell_measurement_temperature 293(2)
_cell_volume 1395.1(9)
_computing_molecular_graphics 'CERIUS 3.0, MSI, Cambridge, U.K.'
_computing_structure_refinement 'SHELXL-93 (Sheldrick, 1993)'
_computing_structure_solution 'SHELXS-86 (Sheldrick, 1990)'
_diffrn_ambient_temperature 293(2)
_diffrn_measurement_device 'Syntex P21, Siemens '
_diffrn_measurement_method 'Theta, 2 Theta Scans'
_diffrn_radiation_monochromator graphite
_diffrn_radiation_source 'fine-focus sealed tube'
_diffrn_radiation_type MoK\a
_diffrn_radiation_wavelength 0.71073
_diffrn_reflns_av_R_equivalents 0.0499
_diffrn_reflns_av_sigmaI/netI 0.0556
_diffrn_reflns_limit_h_max 13
_diffrn_reflns_limit_h_min -2
_diffrn_reflns_limit_k_max 15
_diffrn_reflns_limit_k_min -2
_diffrn_reflns_limit_l_max 15
_diffrn_reflns_limit_l_min -16
_diffrn_reflns_number 5054
_diffrn_reflns_theta_max 27.57
_diffrn_reflns_theta_min 2.44
_exptl_absorpt_coefficient_mu 3.289
_exptl_crystal_density_diffrn 1.702
_exptl_crystal_F_000 692
_refine_diff_density_max 2.182
_refine_diff_density_min -2.674
_refine_diff_density_rms 0.268
_refine_ls_extinction_method none
_refine_ls_goodness_of_fit_all 1.077
_refine_ls_goodness_of_fit_obs 1.124
_refine_ls_matrix_type full
_refine_ls_number_parameters 141
_refine_ls_number_reflns 3150
_refine_ls_number_restraints 0
_refine_ls_restrained_S_all 1.111
_refine_ls_restrained_S_obs 1.124
_refine_ls_R_factor_all 0.0924
_refine_ls_R_factor_obs 0.0732
_refine_ls_shift/esd_max 0.116
_refine_ls_shift/esd_mean 0.004
_refine_ls_structure_factor_coef Fsqd
_refine_ls_weighting_details 'w=1/[\s^2^(Fo^2^)+(0.1238P)^2^+1.3191P] where P=(Fo^2^+2Fc^2^)/3'
_refine_ls_weighting_scheme calc
_refine_ls_wR_factor_all 0.2006
_refine_ls_wR_factor_obs 0.1780
_reflns_number_observed 2491
_reflns_number_total 3226
_reflns_observed_criterion >2sigma(I)
_cod_data_source_file ic971532s.cif
_cod_data_source_block MS_NUMBER_IC971532S
_cod_depositor_comments
;
The following automatic conversions were performed:

'_refine_ls_weighting_scheme' value 'calc
w=1/[\s^2^(Fo^2^)+(0.1238P)^2^+1.3191P] where P=(Fo^2^+2Fc^2^)/3' was
changed to 'calc'. New tag '_refine_ls_weighting_details' was
created. The value of the new tag was set to
'w=1/[\s^2^(Fo^2^)+(0.1238P)^2^+1.3191P] where P=(Fo^2^+2Fc^2^)/3'.

Automatic conversion script
Id: cif_fix_values 3143 2015-03-26 13:38:13Z robertas 
;
_cod_database_code 4322877

loop_
_symmetry_equiv_pos_as_xyz
'x, y, z'
'-x, y+1/2, -z+1/2'
'-x, -y, -z'
'x, -y-1/2, z-1/2'

loop_
_atom_site_aniso_label
_atom_site_aniso_U_11
_atom_site_aniso_U_22
_atom_site_aniso_U_33
_atom_site_aniso_U_23
_atom_site_aniso_U_13
_atom_site_aniso_U_12
Sn1 0.0411(3) 0.0488(4) 0.0559(4) 0.0010(2) 0.0060(2) 0.0094(2)
Cu1 0.0349(4) 0.0456(5) 0.0275(4) 0.0016(3) 0.0072(3) -0.0043(3)
C1 0.033(3) 0.054(4) 0.037(3) 0.004(3) 0.007(3) -0.007(3)
N1 0.050(4) 0.074(5) 0.069(5) -0.008(4) 0.018(4) -0.018(4)
N2 0.053(4) 0.066(5) 0.069(5) 0.004(4) 0.003(4) 0.016(4)
C2 0.043(4) 0.051(4) 0.035(3) -0.001(3) 0.007(3) 0.005(3)
C11 0.110(10) 0.131(12) 0.063(6) -0.003(7) 0.025(6) 0.055(9)
C12 0.078(7) 0.127(12) 0.072(7) 0.000(7) 0.026(6) 0.000(8)
C13 0.088(10) 0.099(12) 0.224(22) 0.048(14) -0.018(12) -0.021(9)
N20 0.052(3) 0.048(3) 0.026(2) -0.005(2) 0.017(2) -0.010(3)
C21 0.115(8) 0.075(7) 0.042(4) -0.024(4) 0.049(5) -0.039(6)
C22 0.130(9) 0.061(5) 0.049(4) -0.015(4) 0.059(5) -0.047(6)
C23 0.046(4) 0.052(4) 0.029(3) 0.000(3) 0.020(3) 0.005(3)
C24 0.114(8) 0.054(5) 0.037(4) -0.016(3) 0.039(4) -0.036(5)
C25 0.126(8) 0.059(5) 0.039(4) -0.017(4) 0.044(5) -0.046(6)

loop_
_atom_site_label
_atom_site_type_symbol
_atom_site_fract_x
_atom_site_fract_y
_atom_site_fract_z
_atom_site_U_iso_or_equiv
_atom_site_thermal_displace_type
_atom_site_occupancy
_atom_site_calc_flag
_atom_site_refinement_flags
_atom_site_disorder_group
Sn1 Sn 0.06015(5) 0.21154(5) 0.26701(5) 0.0517(2) Uani 1 d . .
Cu1 Cu 0.43386(8) -0.07860(8) 0.42687(6) 0.0371(3) Uani 1 d . .
C1 C 0.2573(7) -0.1621(7) 0.3880(6) 0.043(2) Uani 1 d . .
N1 N 0.1574(8) -0.2133(7) 0.3551(7) 0.065(2) Uani 1 d . .
N2 N 0.2776(8) 0.1457(7) 0.3976(7) 0.068(2) Uani 1 d . .
C2 C 0.3810(8) 0.1093(7) 0.4574(6) 0.045(2) Uani 1 d . .
C11 C 0.0742(14) 0.0983(14) 0.1425(10) 0.103(5) Uani 1 d . .
H11A H -0.0151(45) 0.0964(77) 0.0789(48) 0.167(27) Uiso 1 calc R .
H11B H 0.0954(126) 0.0252(22) 0.1760(31) 0.167(27) Uiso 1 calc R .
H11C H 0.1486(89) 0.1214(55) 0.1158(76) 0.167(27) Uiso 1 calc R .
C12 C -0.0432(13) 0.1610(14) 0.3808(10) 0.093(4) Uani 1 d . .
H12A H -0.1312(70) 0.2013(78) 0.3631(73) 0.167(27) Uiso 1 calc R .
H12B H 0.0174(60) 0.1765(101) 0.4588(13) 0.167(27) Uiso 1 calc R .
H12C H -0.0627(122) 0.0824(24) 0.3721(79) 0.167(27) Uiso 1 calc R .
C13 C 0.1540(18) 0.3696(14) 0.2759(19) 0.157(9) Uani 1 d . .
H13A H 0.2250(96) 0.3802(44) 0.3512(38) 0.167(27) Uiso 1 calc R .
H13B H 0.0821(30) 0.4262(15) 0.2617(107) 0.167(27) Uiso 1 calc R .
H13C H 0.1980(112) 0.3747(38) 0.2190(73) 0.167(27) Uiso 1 calc R .
N20 N 0.4551(6) -0.0428(5) 0.2682(5) 0.0414(13) Uani 1 d . .
C21 C 0.5229(12) 0.0461(9) 0.2495(7) 0.071(3) Uani 1 d . .
H21 H 0.5616(12) 0.0968(9) 0.3092(7) 0.089(18) Uiso 1 calc R .
C22 C 0.5387(13) 0.0667(8) 0.1448(7) 0.073(3) Uani 1 d . .
H22 H 0.5824(13) 0.1322(8) 0.1344(7) 0.089(18) Uiso 1 calc R .
C23 C 0.4900(8) -0.0096(7) 0.0560(5) 0.0406(15) Uani 1 d . .
C24 C 0.4246(12) -0.1019(8) 0.0780(7) 0.065(3) Uani 1 d . .
H24 H 0.3925(12) -0.1573(8) 0.0222(7) 0.089(18) Uiso 1 calc R .
C25 C 0.4051(13) -0.1148(8) 0.1816(7) 0.071(3) Uani 1 d . .
H25 H 0.3546(13) -0.1767(8) 0.1914(7) 0.089(18) Uiso 1 calc R .

loop_
_atom_type_symbol
_atom_type_description
_atom_type_scat_dispersion_real
_atom_type_scat_dispersion_imag
_atom_type_scat_source
C C 0.0033 0.0016 'International Tables Vol C Tables 4.2.6.8 and 6.1.1.4'
H H 0.0000 0.0000 'International Tables Vol C Tables 4.2.6.8 and 6.1.1.4'
N N 0.0061 0.0033 'International Tables Vol C Tables 4.2.6.8 and 6.1.1.4'
Cu Cu 0.3201 1.2651 'International Tables Vol C Tables 4.2.6.8 and 6.1.1.4'
Sn Sn -0.6537 1.4246 'International Tables Vol C Tables 4.2.6.8 and 6.1.1.4'

loop_
_geom_angle_atom_site_label_1
_geom_angle_atom_site_label_2
_geom_angle_atom_site_label_3
_geom_angle
_geom_angle_site_symmetry_1
_geom_angle_site_symmetry_3
_geom_angle_publ_flag
C11 Sn1 C13 118.3(8) . . yes
C11 Sn1 C12 119.0(6) . . yes
C13 Sn1 C12 122.7(8) . . yes
C11 Sn1 N2 90.1(4) . . yes
C13 Sn1 N2 88.7(5) . . yes
C12 Sn1 N2 89.9(4) . . yes
C11 Sn1 N1 93.6(4) . 2 yes
C13 Sn1 N1 89.1(5) . 2 yes
C12 Sn1 N1 88.7(4) . 2 yes
N2 Sn1 N1 176.3(3) . 2 yes
C2 Cu1 C1 129.5(3) 3_656 . yes
C2 Cu1 N20 110.1(3) 3_656 . yes
C1 Cu1 N20 105.2(3) . . yes
C2 Cu1 C2 105.7(3) 3_656 . yes
C1 Cu1 C2 107.0(3) . . yes
N20 Cu1 C2 93.4(3) . . yes
C2 Cu1 Cu1 60.5(2) 3_656 3_656 yes
C1 Cu1 Cu1 137.2(2) . 3_656 yes
N20 Cu1 Cu1 107.9(2) . 3_656 yes
C2 Cu1 Cu1 45.2(2) . 3_656 yes
N1 C1 Cu1 172.7(8) . . yes
C1 N1 Sn1 161.8(8) . 2_545 yes
C2 N2 Sn1 176.6(8) . . yes
N2 C2 Cu1 167.8(8) . 3_656 yes
N2 C2 Cu1 117.9(7) . . yes
Cu1 C2 Cu1 74.3(3) 3_656 . yes
Sn1 C11 H11A 109.5(3) . . ?
Sn1 C11 H11B 109.5(4) . . ?
H11A C11 H11B 109.5 . . ?
Sn1 C11 H11C 109.5(5) . . ?
H11A C11 H11C 109.5 . . ?
H11B C11 H11C 109.5 . . ?
Sn1 C12 H12A 109.5(4) . . ?
Sn1 C12 H12B 109.5(3) . . ?
H12A C12 H12B 109.5 . . ?
Sn1 C12 H12C 109.5(4) . . ?
H12A C12 H12C 109.5 . . ?
H12B C12 H12C 109.5 . . ?
Sn1 C13 H13A 109.5(5) . . ?
Sn1 C13 H13B 109.5(5) . . ?
H13A C13 H13B 109.5 . . ?
Sn1 C13 H13C 109.5(7) . . ?
H13A C13 H13C 109.47(6) . . ?
H13B C13 H13C 109.5 . . ?
C21 N20 C25 116.6(6) . . ?
C21 N20 Cu1 123.9(5) . . ?
C25 N20 Cu1 119.4(5) . . ?
N20 C21 C22 122.9(8) . . ?
N20 C21 H21 118.5(4) . . ?
C22 C21 H21 118.5(5) . . ?
C23 C22 C21 120.3(8) . . ?
C23 C22 H22 119.8(4) . . ?
C21 C22 H22 119.8(5) . . ?
C24 C23 C22 115.8(6) . . ?
C24 C23 C23 123.2(9) . 3_655 ?
C22 C23 C23 121.0(9) . 3_655 ?
C23 C24 C25 121.2(7) . . ?
C23 C24 H24 119.4(4) . . ?
C25 C24 H24 119.4(5) . . ?
N20 C25 C24 123.0(8) . . ?
N20 C25 H25 118.5(4) . . ?
C24 C25 H25 118.5(5) . . ?

loop_
_geom_bond_atom_site_label_1
_geom_bond_atom_site_label_2
_geom_bond_distance
_geom_bond_site_symmetry_2
_geom_bond_publ_flag
Sn1 C11 2.100(12) . yes
Sn1 C13 2.10(2) . yes
Sn1 C12 2.119(12) . yes
Sn1 N2 2.342(7) . yes
Sn1 N1 2.348(7) 2 yes
Cu1 C2 1.935(7) 3_656 yes
Cu1 C1 1.940(7) . yes
Cu1 N20 2.101(5) . yes
Cu1 C2 2.374(8) . yes
Cu1 Cu1 2.624(2) 3_656 yes
C1 N1 1.120(10) . yes
N1 Sn1 2.348(7) 2_545 ?
N2 C2 1.127(10) . yes
C2 Cu1 1.935(7) 3_656 yes
C11 H11A 0.96 . ?
C11 H11B 0.96 . ?
C11 H11C 0.96 . ?
C12 H12A 0.96 . ?
C12 H12B 0.96 . ?
C12 H12C 0.96 . ?
C13 H13A 0.96 . ?
C13 H13B 0.96 . ?
C13 H13C 0.96 . ?
N20 C21 1.329(11) . yes
N20 C25 1.329(10) . yes
C21 C22 1.388(10) . yes
C21 H21 0.93 . ?
C22 C23 1.381(11) . yes
C22 H22 0.93 . ?
C23 C24 1.363(11) . yes
C23 C23 1.493(12) 3_655 yes
C24 C25 1.378(10) . yes
C24 H24 0.93 . ?
C25 H25 0.93 . ?
